data_4086716
loop_
_publ_author_name
'Charboneau, David J.'
'Balcells, David'
'Hazari, Nilay'
'Lant, Hannah M. C.'
'Mayer, James M.'
'Melvin, Patrick R.'
'Mercado, Brandon Q.'
'Morris, Wesley D.'
'Repisky, Michal'
'Suh, Hee-Won'

_publ_section_title
;
 Dinitrogen-Facilitated Reversible Formation of a Si--H Bond in a
 Pincer-Supported Ni Complex
;
_journal_issue 18
_journal_name_full Organometallics
_journal_page_first 3154
_journal_paper_doi 10.1021/acs.organomet.6b00514
_journal_volume 35
_journal_year 2016
_chemical_formula_moiety 'C74 H112 N2 Ni2 P4 Si2'
_chemical_formula_sum 'C74 H112 N2 Ni2 P4 Si2'
_chemical_formula_weight 1327.13
_space_group_crystal_system monoclinic
_space_group_IT_number 15
_space_group_name_Hall '-I 2ya'
_space_group_name_H-M_alt 'I 1 2/a 1'
_symmetry_space_group_name_Hall '-I 2ya'
_symmetry_space_group_name_H-M 'I 1 2/a 1'
_atom_sites_solution_hydrogens mixed
_atom_sites_solution_primary direct
_atom_sites_solution_secondary difmap
_audit_creation_method SHELXL-2014/7
_cell_angle_alpha 90
_cell_angle_beta 104.697(8)
_cell_angle_gamma 90
_cell_formula_units_Z 8
_cell_length_a 35.107(3)
_cell_length_b 14.1275(2)
_cell_length_c 40.221(5)
_cell_measurement_reflns_used 106109
_cell_measurement_temperature 93(2)
_cell_measurement_theta_max 66.6
_cell_measurement_theta_min 1.9
_cell_volume 19296(3)
_computing_cell_refinement 'CrystalClear-SM Expert 2.0 r15 (Rigaku, 2011)'
_computing_data_collection 'CrystalClear-SM Expert 2.0 r15 (Rigaku, 2011)'
_computing_data_reduction 'CrystalClear-SM Expert 2.0 r15 (Rigaku, 2011)'
_computing_molecular_graphics
; 
Dolomanov, O.V.; Bourhis, L.J.; Gildea, R.J.; Howard, J.A.K.; Puschmann, H., 
OLEX2: A complete structure solution, refinement and analysis program 
(2009). J. Appl. Cryst., 42, 339-341. 
;
_computing_publication_material 'SHELXL-2013/2 (Sheldrick, 2014)'
_computing_structure_refinement 'SHELXL-2014/7 (Sheldrick, 2014)'
_computing_structure_solution 'SHELXT-2014/5 (Sheldrick, 2014)'
_diffrn_ambient_temperature 93(2)
_diffrn_detector_area_resol_mean 22.2
_diffrn_measured_fraction_theta_full 0.997
_diffrn_measured_fraction_theta_max 0.997
_diffrn_measurement_device_type 'Rigaku Saturn 944+ CCD'
_diffrn_measurement_method \w
_diffrn_radiation_type CuK\a
_diffrn_radiation_wavelength 1.54187
_diffrn_reflns_av_R_equivalents 0.1233
_diffrn_reflns_av_unetI/netI 0.0804
_diffrn_reflns_Laue_measured_fraction_full 0.997
_diffrn_reflns_Laue_measured_fraction_max 0.997
_diffrn_reflns_limit_h_max 41
_diffrn_reflns_limit_h_min -40
_diffrn_reflns_limit_k_max 16
_diffrn_reflns_limit_k_min -16
_diffrn_reflns_limit_l_max 47
_diffrn_reflns_limit_l_min -47
_diffrn_reflns_number 194936
_diffrn_reflns_point_group_measured_fraction_full 0.997
_diffrn_reflns_point_group_measured_fraction_max 0.997
_diffrn_reflns_theta_full 66.580
_diffrn_reflns_theta_max 66.580
_diffrn_reflns_theta_min 2.271
_diffrn_source 'Rotating Anode'
_exptl_absorpt_coefficient_mu 1.578
_exptl_absorpt_correction_T_max 0.775
_exptl_absorpt_correction_T_min 0.594
_exptl_absorpt_correction_type multi-scan
_exptl_absorpt_process_details 'Jacobson, R. (1998) Private Communication'
_exptl_crystal_colour Yellow
_exptl_crystal_density_diffrn 0.914
_exptl_crystal_density_method 'not measured'
_exptl_crystal_description Block
_exptl_crystal_F_000 5712
_exptl_crystal_size_max 0.220
_exptl_crystal_size_mid 0.180
_exptl_crystal_size_min 0.170
_refine_diff_density_max 0.738
_refine_diff_density_min -0.349
_refine_diff_density_rms 0.066
_refine_ls_extinction_method none
_refine_ls_goodness_of_fit_ref 1.047
_refine_ls_hydrogen_treatment mixed
_refine_ls_matrix_type full
_refine_ls_number_parameters 767
_refine_ls_number_reflns 16985
_refine_ls_number_restraints 0
_refine_ls_restrained_S_all 1.047
_refine_ls_R_factor_all 0.0835
_refine_ls_R_factor_gt 0.0607
_refine_ls_shift/su_max 0.001
_refine_ls_shift/su_mean 0.000
_refine_ls_structure_factor_coef Fsqd
_refine_ls_weighting_details 'w=1/[\s^2^(Fo^2^)+(0.0830P)^2^] where P=(Fo^2^+2Fc^2^)/3'
_refine_ls_weighting_scheme calc
_refine_ls_wR_factor_gt 0.1513
_refine_ls_wR_factor_ref 0.1582
_reflns_Friedel_coverage 0.000
_reflns_number_gt 11259
_reflns_number_total 16985
_reflns_threshold_expression 'I > 2\s(I)'
_cod_data_source_file om6b00514_si_003.cif
_cod_data_source_block '_(CyPSiHP)2Ni2(mu-N2)'
_cod_database_code 4086716
_shelx_shelxl_version_number 2014/7
_shelx_space_group_comment
; 
The symmetry employed for this shelxl refinement is uniquely defined 
by the following loop, which should always be used as a source of 
symmetry information in preference to the above space-group names. 
They are only intended as comments. 
;
_shelx_estimated_absorpt_t_min 0.723
_shelx_estimated_absorpt_t_max 0.775

loop_
_space_group_symop_operation_xyz
'x, y, z'
'-x+1/2, y, -z'
'x+1/2, y+1/2, z+1/2'
'-x+1, y+1/2, -z+1/2'
'-x, -y, -z'
'x-1/2, -y, z'
'-x+1/2, -y+1/2, -z+1/2'
'x, -y+1/2, z+1/2'

loop_
_atom_site_label
_atom_site_type_symbol
_atom_site_fract_x
_atom_site_fract_y
_atom_site_fract_z
_atom_site_U_iso_or_equiv
_atom_site_adp_type
_atom_site_occupancy
_atom_site_site_symmetry_order
_atom_site_calc_flag
_atom_site_refinement_flags_posn
_atom_site_refinement_flags_adp
Ni1 Ni 0.59970(2) 0.30161(3) 0.45691(2) 0.03388(15) Uani 1 1 d . .
H1 H 0.6120(8) 0.385(2) 0.4760(7) 0.050(9) Uiso 1 1 d . .
Ni2 Ni 0.53775(2) 0.46494(3) 0.35281(2) 0.03741(16) Uani 1 1 d . .
H2 H 0.5032(8) 0.4780(19) 0.3660(7) 0.045(8) Uiso 1 1 d . .
P1 P 0.54999(2) 0.24559(5) 0.47472(2) 0.0328(2) Uani 1 1 d . .
P2 P 0.64964(2) 0.21421(6) 0.45246(2) 0.0354(2) Uani 1 1 d . .
P3 P 0.52633(3) 0.37056(5) 0.30824(2) 0.0385(2) Uani 1 1 d . .
P4 P 0.56587(3) 0.60509(5) 0.36118(2) 0.0374(2) Uani 1 1 d . .
Si1 Si 0.63112(3) 0.33478(6) 0.51263(2) 0.0358(2) Uani 1 1 d . .
Si2 Si 0.47830(3) 0.53477(6) 0.33073(2) 0.0370(2) Uani 1 1 d . .
N1 N 0.57773(7) 0.35474(17) 0.41448(6) 0.0354(6) Uani 1 1 d . .
N2 N 0.56420(8) 0.39343(16) 0.38980(6) 0.0363(6) Uani 1 1 d . .
C1 C 0.55755(9) 0.2664(2) 0.52113(7) 0.0340(7) Uani 1 1 d . .
C2 C 0.53084(10) 0.2390(2) 0.53972(7) 0.0384(8) Uani 1 1 d . .
H2A H 0.5065 0.2108 0.5281 0.046 Uiso 1 1 calc R U
C3 C 0.53956(10) 0.2525(2) 0.57513(7) 0.0390(8) Uani 1 1 d . .
H3 H 0.5213 0.2334 0.5877 0.047 Uiso 1 1 calc R U
C4 C 0.57479(10) 0.2938(2) 0.59188(8) 0.0402(8) Uani 1 1 d . .
H4 H 0.5809 0.3031 0.6160 0.048 Uiso 1 1 calc R U
C5 C 0.60124(10) 0.3218(2) 0.57342(7) 0.0402(8) Uani 1 1 d . .
H5 H 0.6252 0.3513 0.5852 0.048 Uiso 1 1 calc R U
C6 C 0.59354(9) 0.3077(2) 0.53789(7) 0.0362(7) Uani 1 1 d . .
C7 C 0.66804(9) 0.2336(2) 0.52246(7) 0.0365(7) Uani 1 1 d . .
C8 C 0.68678(9) 0.2098(2) 0.55672(8) 0.0404(8) Uani 1 1 d . .
H8 H 0.6836 0.2497 0.5748 0.049 Uiso 1 1 calc R U
C9 C 0.70968(10) 0.1292(2) 0.56444(8) 0.0466(9) Uani 1 1 d . .
H9 H 0.7219 0.1139 0.5877 0.056 Uiso 1 1 calc R U
C10 C 0.71481(9) 0.0706(2) 0.53828(8) 0.0437(8) Uani 1 1 d . .
H10 H 0.7300 0.0144 0.5436 0.052 Uiso 1 1 calc R U
C11 C 0.69786(9) 0.0942(2) 0.50457(8) 0.0396(8) Uani 1 1 d . .
H11 H 0.7020 0.0546 0.4867 0.048 Uiso 1 1 calc R U
C12 C 0.67479(9) 0.1750(2) 0.49624(7) 0.0346(7) Uani 1 1 d . .
C13 C 0.65844(9) 0.4429(2) 0.53414(8) 0.0422(8) Uani 1 1 d . .
H13A H 0.6765 0.4653 0.5208 0.063 Uiso 1 1 calc R U
H13B H 0.6735 0.4265 0.5575 0.063 Uiso 1 1 calc R U
H13C H 0.6395 0.4931 0.5353 0.063 Uiso 1 1 calc R U
C14 C 0.53657(9) 0.11820(19) 0.47219(7) 0.0352(7) Uani 1 1 d . .
H14 H 0.5155 0.1089 0.4846 0.042 Uiso 1 1 calc R U
C15 C 0.57262(10) 0.0595(2) 0.49072(8) 0.0433(8) Uani 1 1 d . .
H15A H 0.5949 0.0736 0.4805 0.052 Uiso 1 1 calc R U
H15B H 0.5806 0.0780 0.5153 0.052 Uiso 1 1 calc R U
C16 C 0.56402(10) -0.0469(2) 0.48805(9) 0.0480(9) Uani 1 1 d . .
H16A H 0.5885 -0.0823 0.4982 0.058 Uiso 1 1 calc R U
H16B H 0.5446 -0.0626 0.5013 0.058 Uiso 1 1 calc R U
C17 C 0.54794(11) -0.0772(2) 0.45077(9) 0.0493(9) Uani 1 1 d . .
H17A H 0.5684 -0.0679 0.4381 0.059 Uiso 1 1 calc R U
H17B H 0.5413 -0.1454 0.4499 0.059 Uiso 1 1 calc R U
C18 C 0.51145(11) -0.0205(2) 0.43346(8) 0.0476(9) Uani 1 1 d . .
H18A H 0.4902 -0.0336 0.4450 0.057 Uiso 1 1 calc R U
H18B H 0.5021 -0.0402 0.4091 0.057 Uiso 1 1 calc R U
C19 C 0.52048(10) 0.0852(2) 0.43522(7) 0.0410(8) Uani 1 1 d . .
H19A H 0.5400 0.0989 0.4219 0.049 Uiso 1 1 calc R U
H19B H 0.4961 0.1208 0.4246 0.049 Uiso 1 1 calc R U
C20 C 0.50312(9) 0.3067(2) 0.45343(7) 0.0339(7) Uani 1 1 d . .
H20 H 0.5009 0.3019 0.4282 0.041 Uiso 1 1 calc R U
C21 C 0.46415(9) 0.2703(2) 0.45827(8) 0.0424(8) Uani 1 1 d . .
H21A H 0.4633 0.2790 0.4825 0.051 Uiso 1 1 calc R U
H21B H 0.4616 0.2018 0.4529 0.051 Uiso 1 1 calc R U
C22 C 0.42986(10) 0.3240(2) 0.43452(9) 0.0487(9) Uani 1 1 d . .
H22A H 0.4296 0.3111 0.4103 0.058 Uiso 1 1 calc R U
H22B H 0.4047 0.3010 0.4384 0.058 Uiso 1 1 calc R U
C23 C 0.43319(10) 0.4306(2) 0.44096(8) 0.0461(8) Uani 1 1 d . .
H23A H 0.4121 0.4634 0.4238 0.055 Uiso 1 1 calc R U
H23B H 0.4294 0.4444 0.4640 0.055 Uiso 1 1 calc R U
C24 C 0.47302(10) 0.4680(2) 0.43870(8) 0.0430(8) Uani 1 1 d . .
H24A H 0.4752 0.5356 0.4454 0.052 Uiso 1 1 calc R U
H24B H 0.4749 0.4637 0.4146 0.052 Uiso 1 1 calc R U
C25 C 0.50703(9) 0.4131(2) 0.46180(7) 0.0387(8) Uani 1 1 d . .
H25A H 0.5071 0.4232 0.4862 0.046 Uiso 1 1 calc R U
H25B H 0.5323 0.4369 0.4584 0.046 Uiso 1 1 calc R U
C26 C 0.64236(9) 0.1045(2) 0.42546(7) 0.0384(8) Uani 1 1 d . .
H26 H 0.6333 0.0549 0.4394 0.046 Uiso 1 1 calc R U
C27 C 0.60891(9) 0.1171(2) 0.39338(7) 0.0415(8) Uani 1 1 d . .
H27A H 0.6167 0.1641 0.3781 0.050 Uiso 1 1 calc R U
H27B H 0.5855 0.1420 0.4000 0.050 Uiso 1 1 calc R U
C28 C 0.59812(10) 0.0244(2) 0.37389(8) 0.0482(9) Uani 1 1 d . .
H28A H 0.5869 -0.0197 0.3880 0.058 Uiso 1 1 calc R U
H28B H 0.5777 0.0367 0.3524 0.058 Uiso 1 1 calc R U
C29 C 0.63313(11) -0.0213(3) 0.36533(8) 0.0577(10) Uani 1 1 d . .
H29A H 0.6418 0.0181 0.3482 0.069 Uiso 1 1 calc R U
H29B H 0.6254 -0.0841 0.3549 0.069 Uiso 1 1 calc R U
C30 C 0.66732(11) -0.0331(2) 0.39714(9) 0.0571(10) Uani 1 1 d . .
H30A H 0.6905 -0.0587 0.3903 0.068 Uiso 1 1 calc R U
H30B H 0.6599 -0.0787 0.4131 0.068 Uiso 1 1 calc R U
C31 C 0.67792(10) 0.0618(2) 0.41526(8) 0.0474(9) Uani 1 1 d . .
H31A H 0.6870 0.1061 0.3998 0.057 Uiso 1 1 calc R U
H31B H 0.6998 0.0527 0.4361 0.057 Uiso 1 1 calc R U
C32 C 0.68953(9) 0.2786(2) 0.43864(7) 0.0396(8) Uani 1 1 d . .
H32 H 0.7121 0.2340 0.4404 0.047 Uiso 1 1 calc R U
C33 C 0.70401(10) 0.3624(2) 0.46212(8) 0.0429(8) Uani 1 1 d . .
H33A H 0.7145 0.3395 0.4860 0.052 Uiso 1 1 calc R U
H33B H 0.6816 0.4052 0.4619 0.052 Uiso 1 1 calc R U
C34 C 0.73612(10) 0.4175(3) 0.45103(8) 0.0499(9) Uani 1 1 d . .
H34A H 0.7440 0.4728 0.4663 0.060 Uiso 1 1 calc R U
H34B H 0.7595 0.3765 0.4534 0.060 Uiso 1 1 calc R U
C35 C 0.72206(11) 0.4512(3) 0.41388(8) 0.0557(10) Uani 1 1 d . .
H35A H 0.7005 0.4977 0.4119 0.067 Uiso 1 1 calc R U
H35B H 0.7440 0.4830 0.4070 0.067 Uiso 1 1 calc R U
C36 C 0.70757(11) 0.3682(3) 0.39018(9) 0.0572(10) Uani 1 1 d . .
H36A H 0.7300 0.3257 0.3901 0.069 Uiso 1 1 calc R U
H36B H 0.6969 0.3917 0.3665 0.069 Uiso 1 1 calc R U
C37 C 0.67571(10) 0.3125(2) 0.40138(8) 0.0459(8) Uani 1 1 d . .
H37A H 0.6681 0.2570 0.3861 0.055 Uiso 1 1 calc R U
H37B H 0.6521 0.3530 0.3989 0.055 Uiso 1 1 calc R U
C38 C 0.48750(9) 0.4221(2) 0.27365(7) 0.0369(8) Uani 1 1 d . .
C39 C 0.47725(10) 0.3901(2) 0.23975(7) 0.0410(8) Uani 1 1 d . .
H39 H 0.4916 0.3396 0.2331 0.049 Uiso 1 1 calc R U
C40 C 0.44628(10) 0.4315(2) 0.21572(8) 0.0440(8) Uani 1 1 d . .
H40 H 0.4392 0.4091 0.1927 0.053 Uiso 1 1 calc R U
C41 C 0.42575(10) 0.5056(2) 0.22541(7) 0.0453(9) Uani 1 1 d . .
H41 H 0.4048 0.5348 0.2090 0.054 Uiso 1 1 calc R U
C42 C 0.43569(10) 0.5372(2) 0.25908(8) 0.0427(8) Uani 1 1 d . .
H42 H 0.4211 0.5875 0.2656 0.051 Uiso 1 1 calc R U
C43 C 0.46681(9) 0.4965(2) 0.28378(7) 0.0361(7) Uani 1 1 d . .
C44 C 0.48899(10) 0.6661(2) 0.33594(7) 0.0377(8) Uani 1 1 d . .
C45 C 0.45931(10) 0.7346(2) 0.32648(7) 0.0414(8) Uani 1 1 d . .
H45 H 0.4331 0.7152 0.3159 0.050 Uiso 1 1 calc R U
C46 C 0.46742(11) 0.8305(2) 0.33223(7) 0.0419(8) Uani 1 1 d . .
H46 H 0.4469 0.8758 0.3256 0.050 Uiso 1 1 calc R U
C47 C 0.50536(11) 0.8594(2) 0.34759(7) 0.0422(8) Uani 1 1 d . .
H47 H 0.5109 0.9248 0.3517 0.051 Uiso 1 1 calc R U
C48 C 0.53524(10) 0.7937(2) 0.35694(7) 0.0412(8) Uani 1 1 d . .
H48 H 0.5613 0.8142 0.3674 0.049 Uiso 1 1 calc R U
C49 C 0.52744(10) 0.6970(2) 0.35116(7) 0.0375(8) Uani 1 1 d . .
C50 C 0.42851(10) 0.5192(2) 0.34048(8) 0.0460(9) Uani 1 1 d . .
H50A H 0.4207 0.4525 0.3377 0.069 Uiso 1 1 calc R U
H50B H 0.4089 0.5580 0.3246 0.069 Uiso 1 1 calc R U
H50C H 0.4303 0.5391 0.3642 0.069 Uiso 1 1 calc R U
C51 C 0.50454(10) 0.2560(2) 0.31775(7) 0.0404(8) Uani 1 1 d . .
H51 H 0.5249 0.2253 0.3366 0.049 Uiso 1 1 calc R U
C52 C 0.46874(11) 0.2729(2) 0.33216(9) 0.0546(10) Uani 1 1 d . .
H52A H 0.4476 0.3031 0.3143 0.065 Uiso 1 1 calc R U
H52B H 0.4761 0.3169 0.3519 0.065 Uiso 1 1 calc R U
C53 C 0.45323(13) 0.1806(2) 0.34385(9) 0.0624(11) Uani 1 1 d . .
H53A H 0.4733 0.1538 0.3635 0.075 Uiso 1 1 calc R U
H53B H 0.4292 0.1938 0.3517 0.075 Uiso 1 1 calc R U
C54 C 0.44380(12) 0.1093(2) 0.31475(9) 0.0587(11) Uani 1 1 d . .
H54A H 0.4355 0.0489 0.3232 0.070 Uiso 1 1 calc R U
H54B H 0.4216 0.1331 0.2962 0.070 Uiso 1 1 calc R U
C55 C 0.47891(12) 0.0922(2) 0.30057(10) 0.0626(11) Uani 1 1 d . .
H55A H 0.4715 0.0478 0.2809 0.075 Uiso 1 1 calc R U
H55B H 0.5002 0.0625 0.3185 0.075 Uiso 1 1 calc R U
C56 C 0.49403(12) 0.1841(2) 0.28872(8) 0.0520(9) Uani 1 1 d . .
H56A H 0.5176 0.1707 0.2803 0.062 Uiso 1 1 calc R U
H56B H 0.4736 0.2111 0.2694 0.062 Uiso 1 1 calc R U
C57 C 0.56429(10) 0.3288(2) 0.28696(7) 0.0423(8) Uani 1 1 d . .
H57 H 0.5518 0.2820 0.2688 0.051 Uiso 1 1 calc R U
C58 C 0.59734(10) 0.2785(2) 0.31343(8) 0.0479(9) Uani 1 1 d . .
H58A H 0.6074 0.3214 0.3332 0.058 Uiso 1 1 calc R U
H58B H 0.5864 0.2217 0.3221 0.058 Uiso 1 1 calc R U
C59 C 0.63149(11) 0.2487(3) 0.29845(9) 0.0548(10) Uani 1 1 d . .
H59A H 0.6529 0.2222 0.3170 0.066 Uiso 1 1 calc R U
H59B H 0.6224 0.1983 0.2811 0.066 Uiso 1 1 calc R U
C60 C 0.64731(11) 0.3305(3) 0.28185(9) 0.0550(9) Uani 1 1 d . .
H60A H 0.6679 0.3074 0.2710 0.066 Uiso 1 1 calc R U
H60B H 0.6595 0.3775 0.2996 0.066 Uiso 1 1 calc R U
C61 C 0.61455(11) 0.3777(3) 0.25470(9) 0.0554(10) Uani 1 1 d . .
H61A H 0.6042 0.3324 0.2358 0.066 Uiso 1 1 calc R U
H61B H 0.6254 0.4329 0.2450 0.066 Uiso 1 1 calc R U
C62 C 0.58108(11) 0.4102(2) 0.26988(8) 0.0497(9) Uani 1 1 d . .
H62A H 0.5598 0.4377 0.2514 0.060 Uiso 1 1 calc R U
H62B H 0.5909 0.4603 0.2871 0.060 Uiso 1 1 calc R U
C63 C 0.60250(10) 0.6537(2) 0.33965(8) 0.0427(8) Uani 1 1 d . .
H63 H 0.6113 0.7162 0.3506 0.051 Uiso 1 1 calc R U
C64 C 0.63843(11) 0.5907(3) 0.34583(9) 0.0586(10) Uani 1 1 d . .
H64A H 0.6304 0.5267 0.3367 0.070 Uiso 1 1 calc R U
H64B H 0.6501 0.5850 0.3709 0.070 Uiso 1 1 calc R U
C65 C 0.66930(12) 0.6294(3) 0.32873(10) 0.0730(12) Uani 1 1 d . .
H65A H 0.6802 0.6891 0.3402 0.088 Uiso 1 1 calc R U
H65B H 0.6912 0.5834 0.3315 0.088 Uiso 1 1 calc R U
C66 C 0.65175(13) 0.6478(3) 0.29070(10) 0.0736(12) Uani 1 1 d . .
H66A H 0.6719 0.6778 0.2808 0.088 Uiso 1 1 calc R U
H66B H 0.6442 0.5868 0.2788 0.088 Uiso 1 1 calc R U
C67 C 0.61609(12) 0.7110(3) 0.28461(9) 0.0631(11) Uani 1 1 d . .
H67A H 0.6046 0.7179 0.2596 0.076 Uiso 1 1 calc R U
H67B H 0.6242 0.7746 0.2941 0.076 Uiso 1 1 calc R U
C68 C 0.58498(10) 0.6716(2) 0.30116(7) 0.0459(8) Uani 1 1 d . .
H68A H 0.5745 0.6116 0.2897 0.055 Uiso 1 1 calc R U
H68B H 0.5629 0.7171 0.2981 0.055 Uiso 1 1 calc R U
C69 C 0.59078(10) 0.6217(2) 0.40761(7) 0.0409(8) Uani 1 1 d . .
H69 H 0.6071 0.5635 0.4144 0.049 Uiso 1 1 calc R U
C70 C 0.61853(11) 0.7031(3) 0.41972(8) 0.0559(10) Uani 1 1 d . .
H70A H 0.6037 0.7634 0.4155 0.067 Uiso 1 1 calc R U
H70B H 0.6388 0.7043 0.4065 0.067 Uiso 1 1 calc R U
C71 C 0.63874(12) 0.6942(3) 0.45824(9) 0.0646(11) Uani 1 1 d . .
H71A H 0.6553 0.6365 0.4622 0.078 Uiso 1 1 calc R U
H71B H 0.6561 0.7495 0.4657 0.078 Uiso 1 1 calc R U
C72 C 0.60861(12) 0.6888(3) 0.47942(9) 0.0606(11) Uani 1 1 d . .
H72A H 0.6224 0.6778 0.5038 0.073 Uiso 1 1 calc R U
H72B H 0.5945 0.7500 0.4779 0.073 Uiso 1 1 calc R U
C73 C 0.57930(11) 0.6110(2) 0.46728(8) 0.0544(10) Uani 1 1 d . .
H73A H 0.5586 0.6142 0.4800 0.065 Uiso 1 1 calc R U
H73B H 0.5927 0.5490 0.4722 0.065 Uiso 1 1 calc R U
C74 C 0.56029(10) 0.6189(2) 0.42882(7) 0.0443(8) Uani 1 1 d . .
H74A H 0.5441 0.6772 0.4244 0.053 Uiso 1 1 calc R U
H74B H 0.5426 0.5642 0.4214 0.053 Uiso 1 1 calc R U

loop_
_atom_site_aniso_label
_atom_site_aniso_U_11
_atom_site_aniso_U_22
_atom_site_aniso_U_33
_atom_site_aniso_U_23
_atom_site_aniso_U_13
_atom_site_aniso_U_12
Ni1 0.0412(3) 0.0338(3) 0.0243(3) 0.0019(2) 0.0040(2) -0.0006(2)
Ni2 0.0547(4) 0.0312(3) 0.0231(3) 0.0006(2) 0.0038(2) 0.0002(2)
P1 0.0415(5) 0.0298(4) 0.0250(4) 0.0014(3) 0.0047(3) -0.0012(4)
P2 0.0391(5) 0.0380(5) 0.0265(4) -0.0008(3) 0.0035(3) 0.0001(4)
P3 0.0582(6) 0.0308(4) 0.0237(4) 0.0002(3) 0.0050(4) 0.0024(4)
P4 0.0525(6) 0.0317(5) 0.0252(4) 0.0009(3) 0.0049(4) -0.0013(4)
Si1 0.0434(5) 0.0342(5) 0.0265(4) -0.0009(4) 0.0026(4) -0.0023(4)
Si2 0.0539(6) 0.0308(5) 0.0236(4) -0.0007(3) 0.0047(4) 0.0000(4)
N1 0.0410(16) 0.0330(15) 0.0321(14) -0.0029(12) 0.0089(12) -0.0045(12)
N2 0.0504(17) 0.0290(14) 0.0292(14) 0.0012(11) 0.0095(12) -0.0012(12)
C1 0.044(2) 0.0262(16) 0.0303(16) 0.0030(13) 0.0071(15) 0.0011(14)
C2 0.049(2) 0.0318(18) 0.0319(17) 0.0030(14) 0.0055(15) 0.0012(15)
C3 0.052(2) 0.0382(18) 0.0285(16) 0.0041(14) 0.0125(15) 0.0034(16)
C4 0.059(2) 0.0355(18) 0.0257(16) 0.0000(13) 0.0095(16) 0.0031(17)
C5 0.051(2) 0.0364(18) 0.0287(16) -0.0030(14) 0.0022(15) -0.0045(16)
C6 0.049(2) 0.0302(17) 0.0275(16) 0.0027(13) 0.0065(14) 0.0053(15)
C7 0.0396(19) 0.0350(18) 0.0291(16) 0.0017(13) -0.0020(14) -0.0029(15)
C8 0.048(2) 0.0400(19) 0.0287(17) -0.0030(14) 0.0010(15) -0.0027(16)
C9 0.053(2) 0.051(2) 0.0315(18) 0.0082(16) 0.0034(16) 0.0033(18)
C10 0.044(2) 0.044(2) 0.0397(19) 0.0054(16) 0.0035(16) 0.0056(16)
C11 0.043(2) 0.0410(19) 0.0326(17) 0.0002(14) 0.0049(15) 0.0027(16)
C12 0.0333(18) 0.0389(18) 0.0287(16) -0.0011(14) 0.0027(13) -0.0035(15)
C13 0.042(2) 0.0413(19) 0.0405(18) -0.0036(15) 0.0055(15) 0.0006(16)
C14 0.046(2) 0.0290(17) 0.0310(16) -0.0006(13) 0.0097(14) 0.0002(15)
C15 0.051(2) 0.0343(19) 0.0441(19) 0.0014(15) 0.0117(16) -0.0006(16)
C16 0.058(2) 0.0287(18) 0.058(2) 0.0090(16) 0.0159(18) 0.0037(16)
C17 0.065(2) 0.0321(19) 0.057(2) -0.0069(16) 0.0269(19) -0.0061(18)
C18 0.067(2) 0.037(2) 0.0416(19) -0.0092(15) 0.0182(18) -0.0081(18)
C19 0.054(2) 0.0360(19) 0.0323(17) -0.0033(14) 0.0094(15) -0.0072(16)
C20 0.0413(19) 0.0331(18) 0.0258(15) 0.0015(13) 0.0062(14) -0.0009(15)
C21 0.050(2) 0.0389(19) 0.0364(18) 0.0044(14) 0.0063(16) 0.0034(16)
C22 0.043(2) 0.055(2) 0.046(2) 0.0076(17) 0.0078(16) -0.0001(18)
C23 0.049(2) 0.051(2) 0.0380(18) 0.0082(16) 0.0108(16) 0.0116(18)
C24 0.056(2) 0.0356(19) 0.0369(18) 0.0052(14) 0.0110(16) 0.0063(16)
C25 0.051(2) 0.0339(18) 0.0296(16) 0.0015(13) 0.0070(15) -0.0006(15)
C26 0.042(2) 0.0422(19) 0.0290(16) 0.0000(14) 0.0050(14) 0.0002(15)
C27 0.043(2) 0.050(2) 0.0292(16) -0.0006(15) 0.0040(15) -0.0020(16)
C28 0.057(2) 0.052(2) 0.0324(18) -0.0064(15) 0.0055(16) -0.0076(18)
C29 0.070(3) 0.060(2) 0.0373(19) -0.0155(17) 0.0035(19) 0.000(2)
C30 0.067(3) 0.057(2) 0.043(2) -0.0127(17) 0.0072(19) 0.009(2)
C31 0.050(2) 0.053(2) 0.0344(18) -0.0094(16) 0.0021(16) 0.0071(17)
C32 0.042(2) 0.048(2) 0.0263(16) -0.0017(14) 0.0040(14) -0.0009(16)
C33 0.045(2) 0.048(2) 0.0321(17) 0.0028(15) 0.0034(15) -0.0045(16)
C34 0.049(2) 0.055(2) 0.042(2) 0.0026(17) 0.0044(17) -0.0059(18)
C35 0.052(2) 0.067(3) 0.043(2) 0.0121(18) 0.0049(18) -0.0158(19)
C36 0.055(2) 0.077(3) 0.0377(19) 0.0084(19) 0.0088(17) -0.013(2)
C37 0.047(2) 0.057(2) 0.0299(17) 0.0027(15) 0.0041(15) -0.0028(17)
C38 0.052(2) 0.0329(18) 0.0229(15) -0.0005(13) 0.0052(14) -0.0030(15)
C39 0.062(2) 0.0339(18) 0.0265(16) 0.0024(14) 0.0109(16) 0.0040(16)
C40 0.066(2) 0.0370(19) 0.0258(16) 0.0011(14) 0.0046(16) 0.0052(17)
C41 0.065(2) 0.0409(19) 0.0236(16) 0.0023(14) -0.0001(16) 0.0056(18)
C42 0.058(2) 0.0337(18) 0.0343(18) -0.0021(14) 0.0084(16) 0.0041(16)
C43 0.049(2) 0.0314(17) 0.0242(15) 0.0037(13) 0.0032(14) 0.0003(15)
C44 0.056(2) 0.0351(18) 0.0215(15) -0.0004(13) 0.0083(15) 0.0008(17)
C45 0.058(2) 0.036(2) 0.0286(17) 0.0010(14) 0.0092(15) 0.0002(17)
C46 0.063(2) 0.0370(19) 0.0248(16) 0.0044(14) 0.0096(16) 0.0100(17)
C47 0.068(3) 0.0307(18) 0.0258(16) 0.0005(14) 0.0081(16) -0.0030(18)
C48 0.059(2) 0.037(2) 0.0244(16) 0.0000(14) 0.0062(15) -0.0063(17)
C49 0.058(2) 0.0343(19) 0.0185(15) 0.0054(13) 0.0070(15) 0.0010(16)
C50 0.064(2) 0.040(2) 0.0332(17) -0.0050(15) 0.0117(16) -0.0039(17)
C51 0.061(2) 0.0279(17) 0.0251(16) 0.0027(13) -0.0024(15) 0.0042(16)
C52 0.081(3) 0.039(2) 0.044(2) -0.0070(16) 0.017(2) -0.0093(19)
C53 0.091(3) 0.047(2) 0.052(2) -0.0075(18) 0.023(2) -0.018(2)
C54 0.080(3) 0.038(2) 0.050(2) 0.0037(17) 0.002(2) -0.0144(19)
C55 0.087(3) 0.035(2) 0.063(3) -0.0095(18) 0.014(2) -0.008(2)
C56 0.078(3) 0.035(2) 0.0422(19) -0.0056(15) 0.0139(18) -0.0052(18)
C57 0.058(2) 0.0386(19) 0.0269(16) 0.0001(14) 0.0038(15) 0.0039(17)
C58 0.061(2) 0.044(2) 0.0353(18) 0.0047(15) 0.0060(17) 0.0038(18)
C59 0.063(3) 0.054(2) 0.043(2) 0.0019(17) 0.0041(18) 0.0112(19)
C60 0.063(3) 0.054(2) 0.047(2) -0.0044(18) 0.0120(19) 0.000(2)
C61 0.069(3) 0.057(2) 0.043(2) 0.0011(17) 0.0185(19) -0.001(2)
C62 0.065(2) 0.048(2) 0.0358(19) 0.0063(16) 0.0125(17) 0.0098(18)
C63 0.056(2) 0.0359(19) 0.0328(17) 0.0023(14) 0.0054(16) -0.0042(17)
C64 0.062(3) 0.066(3) 0.047(2) 0.0096(19) 0.0120(19) 0.007(2)
C65 0.065(3) 0.086(3) 0.072(3) 0.014(2) 0.024(2) -0.003(2)
C66 0.083(3) 0.082(3) 0.066(3) 0.005(2) 0.038(2) -0.006(3)
C67 0.082(3) 0.068(3) 0.041(2) 0.0111(18) 0.019(2) 0.001(2)
C68 0.061(2) 0.044(2) 0.0322(17) 0.0025(15) 0.0113(16) -0.0006(18)
C69 0.052(2) 0.0362(19) 0.0299(17) -0.0011(14) 0.0015(15) -0.0004(16)
C70 0.068(3) 0.056(2) 0.039(2) 0.0029(17) 0.0038(18) -0.008(2)
C71 0.074(3) 0.060(3) 0.044(2) -0.0037(18) -0.012(2) -0.016(2)
C72 0.092(3) 0.048(2) 0.0334(19) -0.0025(16) 0.000(2) -0.001(2)
C73 0.083(3) 0.048(2) 0.0277(17) -0.0024(15) 0.0054(18) 0.004(2)
C74 0.064(2) 0.0364(19) 0.0297(17) 0.0001(14) 0.0070(16) 0.0030(17)

loop_
_atom_type_symbol
_atom_type_description
_atom_type_scat_dispersion_real
_atom_type_scat_dispersion_imag
_atom_type_scat_source
C C 0.0181 0.0091 'International Tables Vol C Tables 4.2.6.8 and 6.1.1.4'
H H 0.0000 0.0000 'International Tables Vol C Tables 4.2.6.8 and 6.1.1.4'
N N 0.0311 0.0180 'International Tables Vol C Tables 4.2.6.8 and 6.1.1.4'
Ni Ni -3.0029 0.5091 'International Tables Vol C Tables 4.2.6.8 and 6.1.1.4'
P P 0.2955 0.4335 'International Tables Vol C Tables 4.2.6.8 and 6.1.1.4'
Si Si 0.2541 0.3302 'International Tables Vol C Tables 4.2.6.8 and 6.1.1.4'

loop_
_geom_angle_atom_site_label_1
_geom_angle_atom_site_label_2
_geom_angle_atom_site_label_3
_geom_angle
N1 Ni1 P2 108.02(8)
N1 Ni1 P1 105.56(8)
P2 Ni1 P1 122.88(4)
N1 Ni1 Si1 144.07(8)
P2 Ni1 Si1 89.92(3)
P1 Ni1 Si1 88.84(3)
N1 Ni1 H1 99.4(12)
P2 Ni1 H1 112.0(11)
P1 Ni1 H1 106.4(12)
Si1 Ni1 H1 44.7(11)
N2 Ni2 P3 106.11(8)
N2 Ni2 P4 104.78(8)
P3 Ni2 P4 130.97(4)
N2 Ni2 Si2 141.02(9)
P3 Ni2 Si2 89.15(4)
P4 Ni2 Si2 90.07(4)
N2 Ni2 H2 94.1(11)
P3 Ni2 H2 112.3(11)
P4 Ni2 H2 102.4(11)
Si2 Ni2 H2 47.2(11)
C1 P1 C14 100.38(13)
C1 P1 C20 105.98(14)
C14 P1 C20 103.98(14)
C1 P1 Ni1 110.55(11)
C14 P1 Ni1 122.90(10)
C20 P1 Ni1 111.44(10)
C12 P2 C32 102.52(13)
C12 P2 C26 105.51(14)
C32 P2 C26 103.44(14)
C12 P2 Ni1 106.91(10)
C32 P2 Ni1 115.22(11)
C26 P2 Ni1 121.34(10)
C38 P3 C57 105.03(14)
C38 P3 C51 103.57(14)
C57 P3 C51 101.43(15)
C38 P3 Ni2 109.04(10)
C57 P3 Ni2 124.66(11)
C51 P3 Ni2 111.04(10)
C49 P4 C63 101.13(14)
C49 P4 C69 105.18(14)
C63 P4 C69 102.49(14)
C49 P4 Ni2 108.98(11)
C63 P4 Ni2 126.81(11)
C69 P4 Ni2 110.18(10)
C13 Si1 C6 104.98(14)
C13 Si1 C7 105.77(13)
C6 Si1 C7 105.50(13)
C13 Si1 Ni1 132.65(11)
C6 Si1 Ni1 104.84(10)
C7 Si1 Ni1 100.60(9)
C13 Si1 H1 96.1(11)
C6 Si1 H1 113.1(10)
C7 Si1 H1 128.4(10)
Ni1 Si1 H1 37.9(10)
C44 Si2 C50 104.91(14)
C44 Si2 C43 111.96(13)
C50 Si2 C43 101.38(14)
C44 Si2 Ni2 104.19(11)
C50 Si2 Ni2 132.10(11)
C43 Si2 Ni2 101.90(10)
C44 Si2 H2 109.3(9)
C50 Si2 H2 94.5(10)
C43 Si2 H2 129.7(9)
Ni2 Si2 H2 39.7(10)
N2 N1 Ni1 174.8(2)
N1 N2 Ni2 172.0(2)
C2 C1 C6 120.4(3)
C2 C1 P1 123.7(2)
C6 C1 P1 115.8(2)
C3 C2 C1 120.5(3)
C3 C2 H2A 119.8
C1 C2 H2A 119.8
C4 C3 C2 119.7(3)
C4 C3 H3 120.2
C2 C3 H3 120.2
C3 C4 C5 119.9(3)
C3 C4 H4 120.0
C5 C4 H4 120.0
C4 C5 C6 121.6(3)
C4 C5 H5 119.2
C6 C5 H5 119.2
C5 C6 C1 117.9(3)
C5 C6 Si1 122.5(2)
C1 C6 Si1 119.4(2)
C12 C7 C8 117.8(3)
C12 C7 Si1 121.4(2)
C8 C7 Si1 120.5(2)
C9 C8 C7 121.1(3)
C9 C8 H8 119.4
C7 C8 H8 119.4
C8 C9 C10 120.1(3)
C8 C9 H9 120.0
C10 C9 H9 120.0
C11 C10 C9 119.8(3)
C11 C10 H10 120.1
C9 C10 H10 120.1
C10 C11 C12 121.1(3)
C10 C11 H11 119.5
C12 C11 H11 119.5
C11 C12 C7 120.1(3)
C11 C12 P2 125.8(2)
C7 C12 P2 114.1(2)
Si1 C13 H13A 109.5
Si1 C13 H13B 109.5
H13A C13 H13B 109.5
Si1 C13 H13C 109.5
H13A C13 H13C 109.5
H13B C13 H13C 109.5
C19 C14 C15 111.3(2)
C19 C14 P1 112.1(2)
C15 C14 P1 109.3(2)
C19 C14 H14 108.0
C15 C14 H14 108.0
P1 C14 H14 108.0
C16 C15 C14 111.8(3)
C16 C15 H15A 109.3
C14 C15 H15A 109.3
C16 C15 H15B 109.3
C14 C15 H15B 109.3
H15A C15 H15B 107.9
C17 C16 C15 111.2(3)
C17 C16 H16A 109.4
C15 C16 H16A 109.4
C17 C16 H16B 109.4
C15 C16 H16B 109.4
H16A C16 H16B 108.0
C18 C17 C16 111.2(3)
C18 C17 H17A 109.4
C16 C17 H17A 109.4
C18 C17 H17B 109.4
C16 C17 H17B 109.4
H17A C17 H17B 108.0
C17 C18 C19 110.7(3)
C17 C18 H18A 109.5
C19 C18 H18A 109.5
C17 C18 H18B 109.5
C19 C18 H18B 109.5
H18A C18 H18B 108.1
C14 C19 C18 111.5(2)
C14 C19 H19A 109.3
C18 C19 H19A 109.3
C14 C19 H19B 109.3
C18 C19 H19B 109.3
H19A C19 H19B 108.0
C21 C20 C25 109.6(2)
C21 C20 P1 120.2(2)
C25 C20 P1 109.4(2)
C21 C20 H20 105.5
C25 C20 H20 105.5
P1 C20 H20 105.5
C20 C21 C22 110.0(3)
C20 C21 H21A 109.7
C22 C21 H21A 109.7
C20 C21 H21B 109.7
C22 C21 H21B 109.7
H21A C21 H21B 108.2
C23 C22 C21 111.6(3)
C23 C22 H22A 109.3
C21 C22 H22A 109.3
C23 C22 H22B 109.3
C21 C22 H22B 109.3
H22A C22 H22B 108.0
C24 C23 C22 111.4(3)
C24 C23 H23A 109.4
C22 C23 H23A 109.4
C24 C23 H23B 109.4
C22 C23 H23B 109.4
H23A C23 H23B 108.0
C23 C24 C25 112.2(3)
C23 C24 H24A 109.2
C25 C24 H24A 109.2
C23 C24 H24B 109.2
C25 C24 H24B 109.2
H24A C24 H24B 107.9
C24 C25 C20 110.5(2)
C24 C25 H25A 109.5
C20 C25 H25A 109.5
C24 C25 H25B 109.5
C20 C25 H25B 109.5
H25A C25 H25B 108.1
C27 C26 C31 109.0(2)
C27 C26 P2 111.0(2)
C31 C26 P2 118.7(2)
C27 C26 H26 105.7
C31 C26 H26 105.7
P2 C26 H26 105.7
C26 C27 C28 112.0(3)
C26 C27 H27A 109.2
C28 C27 H27A 109.2
C26 C27 H27B 109.2
C28 C27 H27B 109.2
H27A C27 H27B 107.9
C29 C28 C27 112.1(3)
C29 C28 H28A 109.2
C27 C28 H28A 109.2
C29 C28 H28B 109.2
C27 C28 H28B 109.2
H28A C28 H28B 107.9
C28 C29 C30 111.7(3)
C28 C29 H29A 109.3
C30 C29 H29A 109.3
C28 C29 H29B 109.3
C30 C29 H29B 109.3
H29A C29 H29B 107.9
C29 C30 C31 110.4(3)
C29 C30 H30A 109.6
C31 C30 H30A 109.6
C29 C30 H30B 109.6
C31 C30 H30B 109.6
H30A C30 H30B 108.1
C30 C31 C26 110.9(3)
C30 C31 H31A 109.5
C26 C31 H31A 109.5
C30 C31 H31B 109.5
C26 C31 H31B 109.5
H31A C31 H31B 108.0
C33 C32 C37 109.7(3)
C33 C32 P2 110.6(2)
C37 C32 P2 111.6(2)
C33 C32 H32 108.3
C37 C32 H32 108.3
P2 C32 H32 108.3
C32 C33 C34 111.8(3)
C32 C33 H33A 109.3
C34 C33 H33A 109.3
C32 C33 H33B 109.3
C34 C33 H33B 109.3
H33A C33 H33B 107.9
C35 C34 C33 111.5(3)
C35 C34 H34A 109.3
C33 C34 H34A 109.3
C35 C34 H34B 109.3
C33 C34 H34B 109.3
H34A C34 H34B 108.0
C36 C35 C34 110.3(3)
C36 C35 H35A 109.6
C34 C35 H35A 109.6
C36 C35 H35B 109.6
C34 C35 H35B 109.6
H35A C35 H35B 108.1
C35 C36 C37 111.6(3)
C35 C36 H36A 109.3
C37 C36 H36A 109.3
C35 C36 H36B 109.3
C37 C36 H36B 109.3
H36A C36 H36B 108.0
C36 C37 C32 112.1(3)
C36 C37 H37A 109.2
C32 C37 H37A 109.2
C36 C37 H37B 109.2
C32 C37 H37B 109.2
H37A C37 H37B 107.9
C39 C38 C43 120.4(3)
C39 C38 P3 124.8(2)
C43 C38 P3 114.8(2)
C40 C39 C38 120.4(3)
C40 C39 H39 119.8
C38 C39 H39 119.8
C41 C40 C39 119.7(3)
C41 C40 H40 120.1
C39 C40 H40 120.1
C40 C41 C42 120.0(3)
C40 C41 H41 120.0
C42 C41 H41 120.0
C41 C42 C43 121.3(3)
C41 C42 H42 119.3
C43 C42 H42 119.3
C38 C43 C42 118.2(3)
C38 C43 Si2 120.5(2)
C42 C43 Si2 121.1(2)
C45 C44 C49 118.1(3)
C45 C44 Si2 122.2(2)
C49 C44 Si2 119.6(2)
C46 C45 C44 121.4(3)
C46 C45 H45 119.3
C44 C45 H45 119.3
C47 C46 C45 119.7(3)
C47 C46 H46 120.1
C45 C46 H46 120.1
C48 C47 C46 120.2(3)
C48 C47 H47 119.9
C46 C47 H47 119.9
C47 C48 C49 120.5(3)
C47 C48 H48 119.7
C49 C48 H48 119.7
C48 C49 C44 120.1(3)
C48 C49 P4 123.3(3)
C44 C49 P4 116.6(2)
Si2 C50 H50A 109.5
Si2 C50 H50B 109.5
H50A C50 H50B 109.5
Si2 C50 H50C 109.5
H50A C50 H50C 109.5
H50B C50 H50C 109.5
C56 C51 C52 109.4(3)
C56 C51 P3 116.9(2)
C52 C51 P3 111.1(2)
C56 C51 H51 106.2
C52 C51 H51 106.2
P3 C51 H51 106.2
C51 C52 C53 111.9(3)
C51 C52 H52A 109.2
C53 C52 H52A 109.2
C51 C52 H52B 109.2
C53 C52 H52B 109.2
H52A C52 H52B 107.9
C54 C53 C52 110.7(3)
C54 C53 H53A 109.5
C52 C53 H53A 109.5
C54 C53 H53B 109.5
C52 C53 H53B 109.5
H53A C53 H53B 108.1
C55 C54 C53 111.1(3)
C55 C54 H54A 109.4
C53 C54 H54A 109.4
C55 C54 H54B 109.4
C53 C54 H54B 109.4
H54A C54 H54B 108.0
C54 C55 C56 111.4(3)
C54 C55 H55A 109.3
C56 C55 H55A 109.3
C54 C55 H55B 109.3
C56 C55 H55B 109.3
H55A C55 H55B 108.0
C51 C56 C55 111.4(3)
C51 C56 H56A 109.3
C55 C56 H56A 109.3
C51 C56 H56B 109.3
C55 C56 H56B 109.3
H56A C56 H56B 108.0
C62 C57 C58 110.4(3)
C62 C57 P3 111.8(2)
C58 C57 P3 109.4(2)
C62 C57 H57 108.4
C58 C57 H57 108.4
P3 C57 H57 108.4
C59 C58 C57 112.6(3)
C59 C58 H58A 109.1
C57 C58 H58A 109.1
C59 C58 H58B 109.1
C57 C58 H58B 109.1
H58A C58 H58B 107.8
C60 C59 C58 112.0(3)
C60 C59 H59A 109.2
C58 C59 H59A 109.2
C60 C59 H59B 109.2
C58 C59 H59B 109.2
H59A C59 H59B 107.9
C59 C60 C61 110.9(3)
C59 C60 H60A 109.5
C61 C60 H60A 109.5
C59 C60 H60B 109.5
C61 C60 H60B 109.5
H60A C60 H60B 108.1
C60 C61 C62 111.3(3)
C60 C61 H61A 109.4
C62 C61 H61A 109.4
C60 C61 H61B 109.4
C62 C61 H61B 109.4
H61A C61 H61B 108.0
C61 C62 C57 112.1(3)
C61 C62 H62A 109.2
C57 C62 H62A 109.2
C61 C62 H62B 109.2
C57 C62 H62B 109.2
H62A C62 H62B 107.9
C64 C63 C68 111.5(3)
C64 C63 P4 110.7(2)
C68 C63 P4 112.6(2)
C64 C63 H63 107.2
C68 C63 H63 107.2
P4 C63 H63 107.2
C63 C64 C65 111.9(3)
C63 C64 H64A 109.2
C65 C64 H64A 109.2
C63 C64 H64B 109.2
C65 C64 H64B 109.2
H64A C64 H64B 107.9
C66 C65 C64 111.2(3)
C66 C65 H65A 109.4
C64 C65 H65A 109.4
C66 C65 H65B 109.4
C64 C65 H65B 109.4
H65A C65 H65B 108.0
C67 C66 C65 111.9(3)
C67 C66 H66A 109.2
C65 C66 H66A 109.2
C67 C66 H66B 109.2
C65 C66 H66B 109.2
H66A C66 H66B 107.9
C66 C67 C68 111.8(3)
C66 C67 H67A 109.3
C68 C67 H67A 109.3
C66 C67 H67B 109.3
C68 C67 H67B 109.3
H67A C67 H67B 107.9
C67 C68 C63 110.7(3)
C67 C68 H68A 109.5
C63 C68 H68A 109.5
C67 C68 H68B 109.5
C63 C68 H68B 109.5
H68A C68 H68B 108.1
C70 C69 C74 109.0(3)
C70 C69 P4 121.4(2)
C74 C69 P4 109.8(2)
C70 C69 H69 105.1
C74 C69 H69 105.1
P4 C69 H69 105.1
C69 C70 C71 111.0(3)
C69 C70 H70A 109.4
C71 C70 H70A 109.4
C69 C70 H70B 109.4
C71 C70 H70B 109.4
H70A C70 H70B 108.0
C72 C71 C70 111.1(3)
C72 C71 H71A 109.4
C70 C71 H71A 109.4
C72 C71 H71B 109.4
C70 C71 H71B 109.4
H71A C71 H71B 108.0
C73 C72 C71 111.8(3)
C73 C72 H72A 109.3
C71 C72 H72A 109.3
C73 C72 H72B 109.3
C71 C72 H72B 109.3
H72A C72 H72B 107.9
C72 C73 C74 111.4(3)
C72 C73 H73A 109.4
C74 C73 H73A 109.4
C72 C73 H73B 109.4
C74 C73 H73B 109.4
H73A C73 H73B 108.0
C73 C74 C69 112.3(3)
C73 C74 H74A 109.1
C69 C74 H74A 109.1
C73 C74 H74B 109.1
C69 C74 H74B 109.1
H74A C74 H74B 107.9

loop_
_geom_bond_atom_site_label_1
_geom_bond_atom_site_label_2
_geom_bond_distance
Ni1 N1 1.845(3)
Ni1 P2 2.1886(9)
Ni1 P1 2.1953(9)
Ni1 Si1 2.2814(9)
Ni1 H1 1.41(3)
Ni2 N2 1.843(3)
Ni2 P3 2.1883(9)
Ni2 P4 2.1999(9)
Ni2 Si2 2.2753(10)
Ni2 H2 1.46(3)
P1 C1 1.841(3)
P1 C14 1.856(3)
P1 C20 1.863(3)
P2 C12 1.843(3)
P2 C32 1.869(3)
P2 C26 1.872(3)
P3 C38 1.833(3)
P3 C57 1.853(3)
P3 C51 1.870(3)
P4 C49 1.842(3)
P4 C63 1.855(3)
P4 C69 1.865(3)
Si1 C13 1.893(3)
Si1 C6 1.897(3)
Si1 C7 1.902(3)
Si1 H1 1.62(3)
Si2 C44 1.894(3)
Si2 C50 1.899(3)
Si2 C43 1.906(3)
Si2 H2 1.67(3)
N1 N2 1.127(3)
C1 C2 1.395(4)
C1 C6 1.400(4)
C2 C3 1.392(4)
C2 H2A 0.9500
C3 C4 1.379(4)
C3 H3 0.9500
C4 C5 1.385(4)
C4 H4 0.9500
C5 C6 1.400(4)
C5 H5 0.9500
C7 C12 1.407(4)
C7 C8 1.409(4)
C8 C9 1.383(4)
C8 H8 0.9500
C9 C10 1.386(4)
C9 H9 0.9500
C10 C11 1.376(4)
C10 H10 0.9500
C11 C12 1.391(4)
C11 H11 0.9500
C13 H13A 0.9800
C13 H13B 0.9800
C13 H13C 0.9800
C14 C19 1.523(4)
C14 C15 1.538(4)
C14 H14 1.0000
C15 C16 1.532(4)
C15 H15A 0.9900
C15 H15B 0.9900
C16 C17 1.523(4)
C16 H16A 0.9900
C16 H16B 0.9900
C17 C18 1.521(5)
C17 H17A 0.9900
C17 H17B 0.9900
C18 C19 1.525(4)
C18 H18A 0.9900
C18 H18B 0.9900
C19 H19A 0.9900
C19 H19B 0.9900
C20 C21 1.520(4)
C20 C25 1.540(4)
C20 H20 1.0000
C21 C22 1.534(4)
C21 H21A 0.9900
C21 H21B 0.9900
C22 C23 1.527(5)
C22 H22A 0.9900
C22 H22B 0.9900
C23 C24 1.519(4)
C23 H23A 0.9900
C23 H23B 0.9900
C24 C25 1.525(4)
C24 H24A 0.9900
C24 H24B 0.9900
C25 H25A 0.9900
C25 H25B 0.9900
C26 C27 1.519(4)
C26 C31 1.533(4)
C26 H26 1.0000
C27 C28 1.524(4)
C27 H27A 0.9900
C27 H27B 0.9900
C28 C29 1.503(5)
C28 H28A 0.9900
C28 H28B 0.9900
C29 C30 1.525(5)
C29 H29A 0.9900
C29 H29B 0.9900
C30 C31 1.526(5)
C30 H30A 0.9900
C30 H30B 0.9900
C31 H31A 0.9900
C31 H31B 0.9900
C32 C33 1.520(4)
C32 C37 1.530(4)
C32 H32 1.0000
C33 C34 1.526(5)
C33 H33A 0.9900
C33 H33B 0.9900
C34 C35 1.526(4)
C34 H34A 0.9900
C34 H34B 0.9900
C35 C36 1.516(5)
C35 H35A 0.9900
C35 H35B 0.9900
C36 C37 1.526(4)
C36 H36A 0.9900
C36 H36B 0.9900
C37 H37A 0.9900
C37 H37B 0.9900
C38 C39 1.394(4)
C38 C43 1.396(4)
C39 C40 1.388(4)
C39 H39 0.9500
C40 C41 1.381(4)
C40 H40 0.9500
C41 C42 1.384(4)
C41 H41 0.9500
C42 C43 1.400(4)
C42 H42 0.9500
C44 C45 1.402(4)
C44 C49 1.403(4)
C45 C46 1.391(4)
C45 H45 0.9500
C46 C47 1.381(4)
C46 H46 0.9500
C47 C48 1.379(4)
C47 H47 0.9500
C48 C49 1.402(4)
C48 H48 0.9500
C50 H50A 0.9800
C50 H50B 0.9800
C50 H50C 0.9800
C51 C56 1.521(4)
C51 C52 1.531(5)
C51 H51 1.0000
C52 C53 1.533(5)
C52 H52A 0.9900
C52 H52B 0.9900
C53 C54 1.515(5)
C53 H53A 0.9900
C53 H53B 0.9900
C54 C55 1.503(5)
C54 H54A 0.9900
C54 H54B 0.9900
C55 C56 1.525(5)
C55 H55A 0.9900
C55 H55B 0.9900
C56 H56A 0.9900
C56 H56B 0.9900
C57 C62 1.532(4)
C57 C58 1.535(4)
C57 H57 1.0000
C58 C59 1.531(5)
C58 H58A 0.9900
C58 H58B 0.9900
C59 C60 1.510(5)
C59 H59A 0.9900
C59 H59B 0.9900
C60 C61 1.524(5)
C60 H60A 0.9900
C60 H60B 0.9900
C61 C62 1.526(5)
C61 H61A 0.9900
C61 H61B 0.9900
C62 H62A 0.9900
C62 H62B 0.9900
C63 C64 1.512(5)
C63 C68 1.535(4)
C63 H63 1.0000
C64 C65 1.525(5)
C64 H64A 0.9900
C64 H64B 0.9900
C65 C66 1.519(5)
C65 H65A 0.9900
C65 H65B 0.9900
C66 C67 1.506(5)
C66 H66A 0.9900
C66 H66B 0.9900
C67 C68 1.521(5)
C67 H67A 0.9900
C67 H67B 0.9900
C68 H68A 0.9900
C68 H68B 0.9900
C69 C70 1.505(4)
C69 C74 1.529(4)
C69 H69 1.0000
C70 C71 1.537(4)
C70 H70A 0.9900
C70 H70B 0.9900
C71 C72 1.519(5)
C71 H71A 0.9900
C71 H71B 0.9900
C72 C73 1.500(5)
C72 H72A 0.9900
C72 H72B 0.9900
C73 C74 1.525(4)
C73 H73A 0.9900
C73 H73B 0.9900
C74 H74A 0.9900
C74 H74B 0.9900

loop_
_geom_torsion_atom_site_label_1
_geom_torsion_atom_site_label_2
_geom_torsion_atom_site_label_3
_geom_torsion_atom_site_label_4
_geom_torsion
C14 P1 C1 C2 -49.1(3)
C20 P1 C1 C2 58.9(3)
Ni1 P1 C1 C2 179.8(2)
C14 P1 C1 C6 127.4(2)
C20 P1 C1 C6 -124.7(2)
Ni1 P1 C1 C6 -3.8(2)
C6 C1 C2 C3 0.2(4)
P1 C1 C2 C3 176.5(2)
C1 C2 C3 C4 0.3(4)
C2 C3 C4 C5 0.2(5)
C3 C4 C5 C6 -1.2(5)
C4 C5 C6 C1 1.7(4)
C4 C5 C6 Si1 -174.2(2)
C2 C1 C6 C5 -1.2(4)
P1 C1 C6 C5 -177.7(2)
C2 C1 C6 Si1 174.8(2)
P1 C1 C6 Si1 -1.7(3)
C13 Si1 C6 C5 -35.3(3)
C7 Si1 C6 C5 76.2(3)
Ni1 Si1 C6 C5 -178.1(2)
C13 Si1 C6 C1 148.9(2)
C7 Si1 C6 C1 -99.6(2)
Ni1 Si1 C6 C1 6.1(3)
C12 C7 C8 C9 -2.8(5)
Si1 C7 C8 C9 171.5(3)
C7 C8 C9 C10 0.5(5)
C8 C9 C10 C11 1.6(5)
C9 C10 C11 C12 -1.5(5)
C10 C11 C12 C7 -0.8(5)
C10 C11 C12 P2 -178.9(2)
C8 C7 C12 C11 2.9(4)
Si1 C7 C12 C11 -171.3(2)
C8 C7 C12 P2 -178.8(2)
Si1 C7 C12 P2 7.0(3)
C32 P2 C12 C11 -83.5(3)
C26 P2 C12 C11 24.5(3)
Ni1 P2 C12 C11 154.9(2)
C32 P2 C12 C7 98.4(2)
C26 P2 C12 C7 -153.6(2)
Ni1 P2 C12 C7 -23.2(2)
C1 P1 C14 C19 168.5(2)
C20 P1 C14 C19 59.0(2)
Ni1 P1 C14 C19 -68.6(2)
C1 P1 C14 C15 -67.6(2)
C20 P1 C14 C15 -177.1(2)
Ni1 P1 C14 C15 55.3(2)
C19 C14 C15 C16 -52.9(4)
P1 C14 C15 C16 -177.2(2)
C14 C15 C16 C17 53.5(4)
C15 C16 C17 C18 -55.9(4)
C16 C17 C18 C19 57.4(4)
C15 C14 C19 C18 54.5(4)
P1 C14 C19 C18 177.3(2)
C17 C18 C19 C14 -56.9(4)
C1 P1 C20 C21 -68.0(3)
C14 P1 C20 C21 37.3(3)
Ni1 P1 C20 C21 171.7(2)
C1 P1 C20 C25 60.1(2)
C14 P1 C20 C25 165.5(2)
Ni1 P1 C20 C25 -60.2(2)
C25 C20 C21 C22 59.4(3)
P1 C20 C21 C22 -172.5(2)
C20 C21 C22 C23 -57.4(4)
C21 C22 C23 C24 53.6(4)
C22 C23 C24 C25 -52.8(3)
C23 C24 C25 C20 55.5(3)
C21 C20 C25 C24 -58.7(3)
P1 C20 C25 C24 167.5(2)
C12 P2 C26 C27 157.4(2)
C32 P2 C26 C27 -95.3(2)
Ni1 P2 C26 C27 35.9(3)
C12 P2 C26 C31 -75.2(3)
C32 P2 C26 C31 32.2(3)
Ni1 P2 C26 C31 163.35(19)
C31 C26 C27 C28 56.4(4)
P2 C26 C27 C28 -171.0(2)
C26 C27 C28 C29 -54.7(4)
C27 C28 C29 C30 53.2(4)
C28 C29 C30 C31 -54.9(4)
C29 C30 C31 C26 58.0(4)
C27 C26 C31 C30 -58.5(3)
P2 C26 C31 C30 173.1(2)
C12 P2 C32 C33 -61.2(2)
C26 P2 C32 C33 -170.8(2)
Ni1 P2 C32 C33 54.5(2)
C12 P2 C32 C37 176.3(2)
C26 P2 C32 C37 66.7(3)
Ni1 P2 C32 C37 -68.0(2)
C37 C32 C33 C34 -55.4(4)
P2 C32 C33 C34 -178.9(2)
C32 C33 C34 C35 56.7(4)
C33 C34 C35 C36 -55.7(4)
C34 C35 C36 C37 55.1(4)
C35 C36 C37 C32 -55.8(4)
C33 C32 C37 C36 55.0(4)
P2 C32 C37 C36 178.0(2)
C57 P3 C38 C39 32.9(3)
C51 P3 C38 C39 -73.1(3)
Ni2 P3 C38 C39 168.6(2)
C57 P3 C38 C43 -149.3(2)
C51 P3 C38 C43 104.6(2)
Ni2 P3 C38 C43 -13.6(3)
C43 C38 C39 C40 -0.2(5)
P3 C38 C39 C40 177.4(2)
C38 C39 C40 C41 0.6(5)
C39 C40 C41 C42 -1.0(5)
C40 C41 C42 C43 1.0(5)
C39 C38 C43 C42 0.2(5)
P3 C38 C43 C42 -177.6(2)
C39 C38 C43 Si2 175.7(2)
P3 C38 C43 Si2 -2.2(3)
C41 C42 C43 C38 -0.6(5)
C41 C42 C43 Si2 -176.0(2)
C50 Si2 C44 C45 -36.0(3)
C43 Si2 C44 C45 73.1(3)
Ni2 Si2 C44 C45 -177.6(2)
C50 Si2 C44 C49 141.0(2)
C43 Si2 C44 C49 -109.8(2)
Ni2 Si2 C44 C49 -0.5(2)
C49 C44 C45 C46 -0.6(4)
Si2 C44 C45 C46 176.5(2)
C44 C45 C46 C47 -0.1(4)
C45 C46 C47 C48 0.6(4)
C46 C47 C48 C49 -0.4(4)
C47 C48 C49 C44 -0.4(4)
C47 C48 C49 P4 177.4(2)
C45 C44 C49 C48 0.9(4)
Si2 C44 C49 C48 -176.3(2)
C45 C44 C49 P4 -177.0(2)
Si2 C44 C49 P4 5.8(3)
C63 P4 C49 C48 -50.7(3)
C69 P4 C49 C48 55.6(3)
Ni2 P4 C49 C48 173.8(2)
C63 P4 C49 C44 127.1(2)
C69 P4 C49 C44 -126.5(2)
Ni2 P4 C49 C44 -8.4(2)
C38 P3 C51 C56 61.6(3)
C57 P3 C51 C56 -47.2(3)
Ni2 P3 C51 C56 178.5(2)
C38 P3 C51 C52 -65.0(2)
C57 P3 C51 C52 -173.7(2)
Ni2 P3 C51 C52 51.9(2)
C56 C51 C52 C53 55.7(4)
P3 C51 C52 C53 -173.7(2)
C51 C52 C53 C54 -55.7(4)
C52 C53 C54 C55 55.4(4)
C53 C54 C55 C56 -56.3(4)
C52 C51 C56 C55 -56.0(4)
P3 C51 C56 C55 176.6(3)
C54 C55 C56 C51 57.2(4)
C38 P3 C57 C62 60.8(2)
C51 P3 C57 C62 168.4(2)
Ni2 P3 C57 C62 -65.8(2)
C38 P3 C57 C58 -176.6(2)
C51 P3 C57 C58 -69.0(2)
Ni2 P3 C57 C58 56.8(3)
C62 C57 C58 C59 -52.0(4)
P3 C57 C58 C59 -175.5(2)
C57 C58 C59 C60 53.7(4)
C58 C59 C60 C61 -55.0(4)
C59 C60 C61 C62 56.3(4)
C60 C61 C62 C57 -56.3(4)
C58 C57 C62 C61 53.5(4)
P3 C57 C62 C61 175.6(2)
C49 P4 C63 C64 177.5(2)
C69 P4 C63 C64 69.0(3)
Ni2 P4 C63 C64 -58.3(3)
C49 P4 C63 C68 -56.8(2)
C69 P4 C63 C68 -165.3(2)
Ni2 P4 C63 C68 67.3(3)
C68 C63 C64 C65 54.4(4)
P4 C63 C64 C65 -179.4(3)
C63 C64 C65 C66 -53.9(5)
C64 C65 C66 C67 54.2(5)
C65 C66 C67 C68 -55.4(4)
C66 C67 C68 C63 55.1(4)
C64 C63 C68 C67 -54.6(4)
P4 C63 C68 C67 -179.8(2)
C49 P4 C69 C70 -74.1(3)
C63 P4 C69 C70 31.3(3)
Ni2 P4 C69 C70 168.6(2)
C49 P4 C69 C74 54.6(2)
C63 P4 C69 C74 160.0(2)
Ni2 P4 C69 C74 -62.7(2)
C74 C69 C70 C71 57.7(4)
P4 C69 C70 C71 -173.3(3)
C69 C70 C71 C72 -57.2(4)
C70 C71 C72 C73 54.3(4)
C71 C72 C73 C74 -53.0(4)
C72 C73 C74 C69 54.9(4)
C70 C69 C74 C73 -57.0(3)
P4 C69 C74 C73 167.8(2)
